data_4306645
loop_
_publ_author_name
'Saba Javed'
'David M. Hoffman'

_publ_section_title
;
Synthesis of Zinc Hydrazonide Complexes
;
_journal_name_full 'Inorganic Chemistry'
_journal_page_first 11984
_journal_page_last 11992
_journal_paper_doi 10.1021/ic801451v
_journal_volume 47
_journal_year 2008
_chemical_formula_sum 'C20 H32 Cl2 N6 Zn2'
_chemical_formula_weight 558.16
_chemical_name_systematic
; 
 ? 
;
_space_group_IT_number 61
_symmetry_cell_setting orthorhombic
_symmetry_space_group_name_Hall '-P 2ac 2ab'
_symmetry_space_group_name_H-M 'P b c a'
_atom_sites_solution_hydrogens geom
_atom_sites_solution_primary direct
_atom_sites_solution_secondary difmap
_audit_creation_method SHELXL-97
_cell_angle_alpha 90.00
_cell_angle_beta 90.00
_cell_angle_gamma 90.00
_cell_formula_units_Z 8
_cell_length_a 13.2499(8)
_cell_length_b 18.3951(10)
_cell_length_c 20.4180(11)
_cell_measurement_reflns_used 3918
_cell_measurement_temperature 223(2)
_cell_measurement_theta_max 23.56
_cell_measurement_theta_min 1.99
_cell_volume 4976.5(5)
_computing_cell_refinement 'SAINT v7.12A (Bruker-Nonius, 2004)'
_computing_data_collection 'APEX2 v1.0-27 (Bruker-Nonius, 2005)'
_computing_data_reduction 'SAINT v7.12A (Bruker-Nonius, 2004)'
_computing_structure_refinement 'SHELXL v5.10 (G.M. Sheldrick, 1997)'
_computing_structure_solution 'SHELXS v5.10 (G.M. Sheldrick, 1997)'
_diffrn_ambient_temperature 223(2)
_diffrn_detector_area_resol_mean 4K
_diffrn_measured_fraction_theta_full 0.999
_diffrn_measured_fraction_theta_max 0.999
_diffrn_measurement_device_type 'Bruker-Nonius APEX II CCD'
_diffrn_measurement_method CCD
_diffrn_radiation_monochromator graphite
_diffrn_radiation_source 'fine-focus sealed tube'
_diffrn_radiation_type MoK\a
_diffrn_radiation_wavelength 0.71073
_diffrn_reflns_av_R_equivalents 0.0514
_diffrn_reflns_av_sigmaI/netI 0.0446
_diffrn_reflns_limit_h_max 14
_diffrn_reflns_limit_h_min 0
_diffrn_reflns_limit_k_max 20
_diffrn_reflns_limit_k_min 0
_diffrn_reflns_limit_l_max 22
_diffrn_reflns_limit_l_min 0
_diffrn_reflns_number 22683
_diffrn_reflns_theta_full 23.56
_diffrn_reflns_theta_max 23.56
_diffrn_reflns_theta_min 1.99
_diffrn_standards_decay_% 0.0
_exptl_absorpt_coefficient_mu 2.161
_exptl_absorpt_correction_T_max 0.9729
_exptl_absorpt_correction_T_min 0.8523
_exptl_absorpt_correction_type empirical
_exptl_crystal_colour 'Very pale gold'
_exptl_crystal_density_diffrn 1.490
_exptl_crystal_density_method 'not measured'
_exptl_crystal_description 'Multi-faceted block'
_exptl_crystal_F_000 2304
_exptl_crystal_size_max 0.25
_exptl_crystal_size_mid 0.15
_exptl_crystal_size_min 0.10
_refine_diff_density_max 0.423
_refine_diff_density_min -0.191
_refine_diff_density_rms 0.059
_refine_ls_extinction_method none
_refine_ls_goodness_of_fit_ref 0.827
_refine_ls_hydrogen_treatment noref
_refine_ls_matrix_type full
_refine_ls_number_parameters 274
_refine_ls_number_reflns 3705
_refine_ls_number_restraints 0
_refine_ls_restrained_S_all 0.827
_refine_ls_R_factor_all 0.0507
_refine_ls_R_factor_gt 0.0253
_refine_ls_shift/su_max 0.184
_refine_ls_shift/su_mean 0.005
_refine_ls_structure_factor_coef Fsqd
_refine_ls_weighting_details 'calc w=1/[\s^2^(Fo^2^)+(0.0356P)^2^+0.2700P] where P=(Fo^2^+2Fc^2^)/3'
_refine_ls_weighting_scheme calc
_refine_ls_wR_factor_gt 0.0593
_refine_ls_wR_factor_ref 0.0668
_reflns_number_gt 2068
_reflns_number_total 4156
_reflns_threshold_expression >4sigma(I)
_cod_data_source_file ic801451v_si_001_6.cif
_cod_data_source_block k1049[ClZn(CH2C(Me)=NNMe2)(py)]2
_cod_depositor_comments
;
The following automatic conversions were performed:
'_symmetry_cell_setting' value 'Orthorhombic' changed to 'orthorhombic'
according to '/home/saulius/struct/CIF-dictionaries/cif_core.dic'
dictionary named 'cif_core.dic' version 2.4.1 from
2010-06-29.

'_exptl_absorpt_correction_type' value 'Empirical' changed to
'empirical' according to
'/home/saulius/struct/CIF-dictionaries/cif_core.dic' dictionary named
'cif_core.dic' version 2.4.1 from 2010-06-29.

Automatic conversion script
Id: cif_fix_enum 1527 2010-12-29 10:47:43Z saulius 
;
_cod_original_formula_sum 'C20 H32 N6 Cl2 Zn2'
_cod_database_code 4306645

loop_
_symmetry_equiv_pos_as_xyz
'x, y, z'
'-x+1/2, -y, z+1/2'
'-x, y+1/2, -z+1/2'
'x+1/2, -y+1/2, -z'
'-x, -y, -z'
'x-1/2, y, -z-1/2'
'x, -y-1/2, z-1/2'
'-x-1/2, y-1/2, z'

loop_
_atom_site_label
_atom_site_type_symbol
_atom_site_fract_x
_atom_site_fract_y
_atom_site_fract_z
_atom_site_U_iso_or_equiv
_atom_site_adp_type
_atom_site_occupancy
_atom_site_symmetry_multiplicity
_atom_site_calc_flag
_atom_site_refinement_flags
_atom_site_disorder_assembly
_atom_site_disorder_group
Zn1 Zn 0.74099(3) 0.34620(2) 0.666112(19) 0.03788(13) Uani 1 1 d . . .
Zn2 Zn 0.48966(3) 0.22764(2) 0.657974(19) 0.04004(13) Uani 1 1 d . . .
Cl1 Cl 0.89803(7) 0.39230(5) 0.64854(5) 0.0554(3) Uani 1 1 d . . .
Cl2 Cl 0.33000(7) 0.19369(5) 0.63114(5) 0.0554(3) Uani 1 1 d . . .
N1 N 0.6292(2) 0.38751(14) 0.60695(13) 0.0370(7) Uani 1 1 d . . .
N2 N 0.6490(2) 0.42430(16) 0.54521(13) 0.0443(8) Uani 1 1 d . . .
N3 N 0.6037(2) 0.19062(14) 0.59812(13) 0.0389(7) Uani 1 1 d . . .
N4 N 0.5847(2) 0.16036(16) 0.53360(14) 0.0459(8) Uani 1 1 d . . .
N5 N 0.7135(2) 0.39419(16) 0.75785(14) 0.0412(7) Uani 1 1 d . . .
N6 N 0.5131(2) 0.16487(15) 0.74205(14) 0.0424(7) Uani 1 1 d . . .
C1 C 0.5343(3) 0.37357(17) 0.61816(17) 0.0366(9) Uani 1 1 d . . .
C2 C 0.5009(2) 0.33725(16) 0.67679(16) 0.0389(9) Uani 1 1 d . . .
H2A H 0.4351 0.3564 0.6903 0.047 Uiso 1 1 calc R . .
H2B H 0.5491 0.3457 0.7123 0.047 Uiso 1 1 calc R . .
C3 C 0.4541(3) 0.39254(19) 0.56863(18) 0.0527(10) Uani 1 1 d . . .
H3A H 0.4701 0.3697 0.5271 0.079 Uiso 1 1 calc R . .
H3B H 0.4516 0.4449 0.5630 0.079 Uiso 1 1 calc R . .
H3C H 0.3891 0.3752 0.5839 0.079 Uiso 1 1 calc R . .
C4 C 0.6886(3) 0.4955(2) 0.56061(19) 0.0611(11) Uani 1 1 d . . .
H4A H 0.7043 0.5212 0.5203 0.092 Uiso 1 1 calc R . .
H4B H 0.7495 0.4904 0.5866 0.092 Uiso 1 1 calc R . .
H4C H 0.6387 0.5228 0.5852 0.092 Uiso 1 1 calc R . .
C5 C 0.7217(3) 0.3829(2) 0.50799(17) 0.0556(11) Uani 1 1 d . . .
H5A H 0.7319 0.4058 0.4657 0.083 Uiso 1 1 calc R . .
H5B H 0.6967 0.3339 0.5017 0.083 Uiso 1 1 calc R . .
H5C H 0.7852 0.3813 0.5316 0.083 Uiso 1 1 calc R . .
C6 C 0.6983(3) 0.20437(17) 0.61116(17) 0.0374(9) Uani 1 1 d . . .
C7 C 0.7292(2) 0.23482(16) 0.67305(16) 0.0396(9) Uani 1 1 d . . .
H7A H 0.7945 0.2143 0.6859 0.048 Uiso 1 1 calc R . .
H7B H 0.6797 0.2222 0.7069 0.048 Uiso 1 1 calc R . .
C8 C 0.7791(3) 0.19172(19) 0.56157(18) 0.0528(10) Uani 1 1 d . . .
H8A H 0.7596 0.2138 0.5203 0.079 Uiso 1 1 calc R . .
H8B H 0.7884 0.1399 0.5554 0.079 Uiso 1 1 calc R . .
H8C H 0.8417 0.2132 0.5768 0.079 Uiso 1 1 calc R . .
C9 C 0.5197(3) 0.21071(19) 0.49817(18) 0.0583(11) Uani 1 1 d . . .
H9A H 0.5537 0.2571 0.4935 0.087 Uiso 1 1 calc R . .
H9B H 0.4573 0.2174 0.5222 0.087 Uiso 1 1 calc R . .
H9C H 0.5048 0.1911 0.4551 0.087 Uiso 1 1 calc R . .
C10 C 0.5336(3) 0.09023(18) 0.54174(18) 0.0525(10) Uani 1 1 d . . .
H10A H 0.5777 0.0569 0.5648 0.079 Uiso 1 1 calc R . .
H10B H 0.5171 0.0704 0.4991 0.079 Uiso 1 1 calc R . .
H10C H 0.4721 0.0971 0.5667 0.079 Uiso 1 1 calc R . .
C11 C 0.7045(3) 0.4660(2) 0.7623(2) 0.0620(12) Uani 1 1 d . . .
H11 H 0.7112 0.4943 0.7242 0.074 Uiso 1 1 calc R . .
C12 C 0.6855(3) 0.5004(2) 0.8218(2) 0.0754(14) Uani 1 1 d . . .
H12 H 0.6792 0.5512 0.8237 0.091 Uiso 1 1 calc R . .
C13 C 0.67615(19) 0.4601(3) 0.87625(14) 0.0720(14) Uani 1 1 d . . .
H13 H 0.6631 0.4826 0.9167 0.086 Uiso 1 1 calc R . .
C14 C 0.68562(19) 0.3867(3) 0.87269(14) 0.0699(13) Uani 1 1 d R . .
H14 H 0.6791 0.3578 0.9104 0.084 Uiso 1 1 calc R . .
C15 C 0.7050(3) 0.3554(2) 0.81275(19) 0.0504(10) Uani 1 1 d . . .
H15 H 0.7126 0.3047 0.8104 0.061 Uiso 1 1 calc R . .
C16 C 0.5306(3) 0.0937(2) 0.7366(2) 0.0588(11) Uani 1 1 d . . .
H16 H 0.5289 0.0726 0.6946 0.071 Uiso 1 1 calc R . .
C17 C 0.5512(3) 0.0496(2) 0.7895(2) 0.0700(13) Uani 1 1 d . . .
H17 H 0.5616 -0.0006 0.7841 0.084 Uiso 1 1 calc R . .
C18 C 0.5560(3) 0.0811(3) 0.8499(2) 0.0767(14) Uani 1 1 d . . .
H18 H 0.5713 0.0529 0.8870 0.092 Uiso 1 1 calc R . .
C19 C 0.5385(3) 0.1535(3) 0.8558(2) 0.0689(13) Uani 1 1 d . . .
H19 H 0.5409 0.1757 0.8973 0.083 Uiso 1 1 calc R . .
C20 C 0.5174(3) 0.1939(2) 0.8015(2) 0.0515(10) Uani 1 1 d . . .
H20 H 0.5056 0.2440 0.8063 0.062 Uiso 1 1 calc R . .

loop_
_atom_site_aniso_label
_atom_site_aniso_U_11
_atom_site_aniso_U_22
_atom_site_aniso_U_33
_atom_site_aniso_U_23
_atom_site_aniso_U_13
_atom_site_aniso_U_12
Zn1 0.0364(2) 0.0351(2) 0.0421(2) -0.0033(2) -0.0011(2) -0.0018(2)
Zn2 0.0400(3) 0.0337(2) 0.0464(3) -0.0004(2) 0.0005(2) -0.00369(19)
Cl1 0.0388(6) 0.0668(7) 0.0606(7) -0.0037(5) 0.0029(5) -0.0101(5)
Cl2 0.0426(6) 0.0471(6) 0.0764(7) -0.0062(5) -0.0055(5) -0.0047(5)
N1 0.0359(18) 0.0342(17) 0.0409(18) 0.0016(14) 0.0024(14) -0.0009(14)
N2 0.047(2) 0.0427(19) 0.0437(19) 0.0100(16) 0.0038(15) -0.0011(16)
N3 0.042(2) 0.0342(16) 0.0408(19) -0.0047(14) -0.0017(15) -0.0030(15)
N4 0.0500(19) 0.0427(18) 0.0448(19) -0.0102(16) -0.0028(15) -0.0019(16)
N5 0.0370(18) 0.0418(19) 0.0447(19) -0.0053(16) -0.0033(14) 0.0036(14)
N6 0.0452(19) 0.0377(18) 0.044(2) 0.0013(15) 0.0003(15) -0.0032(16)
C1 0.041(2) 0.0228(18) 0.046(2) -0.0071(17) -0.0004(18) 0.0052(17)
C2 0.035(2) 0.0317(19) 0.050(2) -0.0066(17) 0.0041(17) 0.0032(17)
C3 0.043(2) 0.046(2) 0.069(3) -0.001(2) -0.010(2) 0.0005(19)
C4 0.073(3) 0.040(2) 0.070(3) 0.018(2) 0.016(2) 0.003(2)
C5 0.064(3) 0.060(3) 0.043(2) 0.000(2) 0.011(2) -0.003(2)
C6 0.038(2) 0.0257(19) 0.049(2) -0.0002(17) 0.0006(18) 0.0037(17)
C7 0.035(2) 0.0333(19) 0.050(2) 0.0036(17) -0.0033(17) 0.0045(16)
C8 0.043(2) 0.045(2) 0.070(3) -0.012(2) 0.009(2) 0.0020(19)
C9 0.078(3) 0.055(3) 0.042(2) -0.002(2) -0.011(2) -0.012(2)
C10 0.059(3) 0.033(2) 0.066(3) -0.016(2) -0.001(2) -0.003(2)
C11 0.073(3) 0.049(3) 0.064(3) -0.012(2) -0.010(2) 0.007(2)
C12 0.067(3) 0.064(3) 0.095(4) -0.042(3) -0.012(3) 0.013(3)
C13 0.048(3) 0.109(4) 0.059(3) -0.041(3) -0.007(2) 0.007(3)
C14 0.048(3) 0.117(4) 0.044(3) -0.002(3) -0.003(2) -0.004(3)
C15 0.043(2) 0.059(3) 0.049(3) -0.003(2) -0.0072(19) -0.002(2)
C16 0.073(3) 0.048(3) 0.056(3) 0.001(2) -0.004(2) -0.006(2)
C17 0.073(3) 0.049(3) 0.088(4) 0.018(3) -0.010(3) -0.002(2)
C18 0.080(4) 0.080(4) 0.070(4) 0.032(3) -0.011(3) -0.002(3)
C19 0.071(3) 0.090(4) 0.046(3) 0.002(3) 0.004(2) -0.004(3)
C20 0.050(3) 0.051(2) 0.054(3) 0.002(2) 0.009(2) -0.004(2)

loop_
_atom_type_symbol
_atom_type_description
_atom_type_scat_dispersion_real
_atom_type_scat_dispersion_imag
_atom_type_scat_source
C C 0.0033 0.0016 'International Tables Vol C Tables 4.2.6.8 and 6.1.1.4'
H H 0.0000 0.0000 'International Tables Vol C Tables 4.2.6.8 and 6.1.1.4'
N N 0.0061 0.0033 'International Tables Vol C Tables 4.2.6.8 and 6.1.1.4'
Cl Cl 0.1484 0.1585 'International Tables Vol C Tables 4.2.6.8 and 6.1.1.4'
Zn Zn 0.2839 1.4301 'International Tables Vol C Tables 4.2.6.8 and 6.1.1.4'

loop_
_geom_angle_atom_site_label_1
_geom_angle_atom_site_label_2
_geom_angle_atom_site_label_3
_geom_angle
_geom_angle_site_symmetry_1
_geom_angle_site_symmetry_3
_geom_angle_publ_flag
N1 Zn1 C7 110.70(12) . . ?
N1 Zn1 N5 104.09(10) . . ?
C7 Zn1 N5 110.08(12) . . ?
N1 Zn1 Cl1 115.35(8) . . ?
C7 Zn1 Cl1 116.80(10) . . ?
N5 Zn1 Cl1 98.19(8) . . ?
C2 Zn2 N3 112.45(12) . . ?
C2 Zn2 N6 112.14(12) . . ?
N3 Zn2 N6 101.29(11) . . ?
C2 Zn2 Cl2 112.41(10) . . ?
N3 Zn2 Cl2 116.68(8) . . ?
N6 Zn2 Cl2 100.61(8) . . ?
C1 N1 N2 114.7(3) . . ?
C1 N1 Zn1 121.3(2) . . ?
N2 N1 Zn1 123.5(2) . . ?
C5 N2 C4 110.5(3) . . ?
C5 N2 N1 109.3(3) . . ?
C4 N2 N1 107.4(3) . . ?
C6 N3 N4 115.2(3) . . ?
C6 N3 Zn2 121.3(2) . . ?
N4 N3 Zn2 122.5(2) . . ?
N3 N4 C9 108.0(3) . . ?
N3 N4 C10 108.3(3) . . ?
C9 N4 C10 110.0(3) . . ?
C11 N5 C15 117.8(3) . . ?
C11 N5 Zn1 119.6(3) . . ?
C15 N5 Zn1 122.6(3) . . ?
C20 N6 C16 117.6(3) . . ?
C20 N6 Zn2 122.4(2) . . ?
C16 N6 Zn2 119.9(3) . . ?
N1 C1 C2 122.2(3) . . ?
N1 C1 C3 121.1(3) . . ?
C2 C1 C3 116.6(3) . . ?
C1 C2 Zn2 108.7(2) . . ?
N3 C6 C7 121.8(3) . . ?
N3 C6 C8 121.3(3) . . ?
C7 C6 C8 116.8(3) . . ?
C6 C7 Zn1 110.3(2) . . ?
N5 C11 C12 121.8(4) . . ?
C13 C12 C11 119.3(4) . . ?
C12 C13 C14 119.7(3) . . ?
C13 C14 C15 118.7(3) . . ?
N5 C15 C14 122.7(4) . . ?
N6 C16 C17 123.1(4) . . ?
C18 C17 C16 117.9(4) . . ?
C19 C18 C17 119.4(4) . . ?
C18 C19 C20 119.7(4) . . ?
N6 C20 C19 122.3(4) . . ?

loop_
_geom_bond_atom_site_label_1
_geom_bond_atom_site_label_2
_geom_bond_distance
_geom_bond_site_symmetry_2
_geom_bond_publ_flag
Zn1 N1 2.056(3) . ?
Zn1 C7 2.060(3) . ?
Zn1 N5 2.103(3) . ?
Zn1 Cl1 2.2753(10) . ?
Zn2 C2 2.058(3) . ?
Zn2 N3 2.059(3) . ?
Zn2 N6 2.092(3) . ?
Zn2 Cl2 2.2728(10) . ?
N1 C1 1.304(4) . ?
N1 N2 1.455(3) . ?
N2 C5 1.443(4) . ?
N2 C4 1.446(4) . ?
N3 C6 1.306(4) . ?
N3 N4 1.452(3) . ?
N4 C9 1.457(4) . ?
N4 C10 1.467(4) . ?
N5 C11 1.329(4) . ?
N5 C15 1.333(4) . ?
N6 C20 1.327(4) . ?
N6 C16 1.335(4) . ?
C1 C2 1.441(4) . ?
C1 C3 1.508(4) . ?
C6 C7 1.442(4) . ?
C6 C8 1.492(4) . ?
C11 C12 1.392(5) . ?
C12 C13 1.343(5) . ?
C13 C14 1.3571 . ?
C14 C15 1.377(4) . ?
C16 C17 1.379(5) . ?
C17 C18 1.363(5) . ?
C18 C19 1.357(6) . ?
C19 C20 1.364(5) . ?

loop_
_geom_torsion_atom_site_label_1
_geom_torsion_atom_site_label_2
_geom_torsion_atom_site_label_3
_geom_torsion_atom_site_label_4
_geom_torsion
_geom_torsion_site_symmetry_1
_geom_torsion_site_symmetry_2
_geom_torsion_site_symmetry_3
_geom_torsion_site_symmetry_4
_geom_torsion_publ_flag
C7 Zn1 N1 C1 54.5(3) . . . . ?
N5 Zn1 N1 C1 -63.7(3) . . . . ?
Cl1 Zn1 N1 C1 -170.1(2) . . . . ?
C7 Zn1 N1 N2 -115.9(2) . . . . ?
N5 Zn1 N1 N2 125.8(2) . . . . ?
Cl1 Zn1 N1 N2 19.5(2) . . . . ?
C1 N1 N2 C5 -125.2(3) . . . . ?
Zn1 N1 N2 C5 45.8(3) . . . . ?
C1 N1 N2 C4 114.9(3) . . . . ?
Zn1 N1 N2 C4 -74.1(3) . . . . ?
C2 Zn2 N3 C6 51.2(3) . . . . ?
N6 Zn2 N3 C6 -68.7(3) . . . . ?
Cl2 Zn2 N3 C6 -176.8(2) . . . . ?
C2 Zn2 N3 N4 -116.9(2) . . . . ?
N6 Zn2 N3 N4 123.2(2) . . . . ?
Cl2 Zn2 N3 N4 15.2(2) . . . . ?
C6 N3 N4 C9 -118.7(3) . . . . ?
Zn2 N3 N4 C9 50.0(3) . . . . ?
C6 N3 N4 C10 122.1(3) . . . . ?
Zn2 N3 N4 C10 -69.2(3) . . . . ?
N1 Zn1 N5 C11 -52.6(3) . . . . ?
C7 Zn1 N5 C11 -171.3(3) . . . . ?
Cl1 Zn1 N5 C11 66.2(3) . . . . ?
N1 Zn1 N5 C15 127.7(3) . . . . ?
C7 Zn1 N5 C15 9.0(3) . . . . ?
Cl1 Zn1 N5 C15 -113.5(3) . . . . ?
C2 Zn2 N6 C20 10.5(3) . . . . ?
N3 Zn2 N6 C20 130.6(3) . . . . ?
Cl2 Zn2 N6 C20 -109.2(3) . . . . ?
C2 Zn2 N6 C16 -165.3(3) . . . . ?
N3 Zn2 N6 C16 -45.1(3) . . . . ?
Cl2 Zn2 N6 C16 75.1(3) . . . . ?
N2 N1 C1 C2 179.8(3) . . . . ?
Zn1 N1 C1 C2 8.6(4) . . . . ?
N2 N1 C1 C3 2.1(4) . . . . ?
Zn1 N1 C1 C3 -169.1(2) . . . . ?
N1 C1 C2 Zn2 -94.2(3) . . . . ?
C3 C1 C2 Zn2 83.7(3) . . . . ?
N3 Zn2 C2 C1 38.2(3) . . . . ?
N6 Zn2 C2 C1 151.5(2) . . . . ?
Cl2 Zn2 C2 C1 -95.9(2) . . . . ?
N4 N3 C6 C7 179.7(3) . . . . ?
Zn2 N3 C6 C7 10.8(4) . . . . ?
N4 N3 C6 C8 2.0(4) . . . . ?
Zn2 N3 C6 C8 -166.9(2) . . . . ?
N3 C6 C7 Zn1 -94.9(3) . . . . ?
C8 C6 C7 Zn1 82.9(3) . . . . ?
N1 Zn1 C7 C6 37.2(3) . . . . ?
N5 Zn1 C7 C6 151.7(2) . . . . ?
Cl1 Zn1 C7 C6 -97.5(2) . . . . ?
C15 N5 C11 C12 -0.9(6) . . . . ?
Zn1 N5 C11 C12 179.5(3) . . . . ?
N5 C11 C12 C13 0.2(6) . . . . ?
C11 C12 C13 C14 0.2(5) . . . . ?
C12 C13 C14 C15 0.2(3) . . . . ?
C11 N5 C15 C14 1.3(5) . . . . ?
Zn1 N5 C15 C14 -179.1(2) . . . . ?
C13 C14 C15 N5 -1.0(4) . . . . ?
C20 N6 C16 C17 1.0(6) . . . . ?
Zn2 N6 C16 C17 177.0(3) . . . . ?
N6 C16 C17 C18 -1.6(6) . . . . ?
C16 C17 C18 C19 1.4(7) . . . . ?
C17 C18 C19 C20 -0.7(7) . . . . ?
C16 N6 C20 C19 -0.3(5) . . . . ?
Zn2 N6 C20 C19 -176.1(3) . . . . ?
C18 C19 C20 N6 0.1(6) . . . . ?
